data_2013340
loop_
_publ_author_name
'Lee, Uk'
'Joo, Hea-Chung'
'Park, Ki-Min'
'Ozeki, Tomoji'

_publ_section_title
;
 Synchrotron structure determination of an \a-Keggin doubly
 Pt^IV^-substituted silicotungstate,
 (CH~6~N~3~)~8~[\a-SiPt~2~W~10~O~40~]&#x00B7;6H~2~O
;
_journal_issue 4
_journal_name_full 'Acta Crystallographica Section C'
_journal_page_first m152
_journal_page_last m155
_journal_paper_doi 10.1107/S0108270103004517
_journal_volume 59
_journal_year 2003
_chemical_formula_iupac '(C1 H6 N3)8 [O40 Pt2 Si1 W10], 6H2 O1'
_chemical_formula_moiety '8C1 H6 N3 1+, O40 Pt2 Si1 W10 8-, 6H2 O1'
_chemical_formula_sum 'C8 H60 N24 O46 Pt2 Si W10'
_chemical_formula_weight 3485.57
_chemical_name_systematic
;
Octaguanidinium \a-silicodiplatinodecatungstate hexahydrate
;
_space_group_IT_number 82
_symmetry_cell_setting tetragonal
_symmetry_space_group_name_Hall 'I -4'
_symmetry_space_group_name_H-M 'I -4'
_atom_sites_solution_hydrogens geom
_atom_sites_solution_primary direct
_atom_sites_solution_secondary difmap
_audit_creation_method SHELXL97
_cell_angle_alpha 90.0
_cell_angle_beta 90.0
_cell_angle_gamma 90.0
_cell_formula_units_Z 2
_cell_length_a 13.2760(10)
_cell_length_b 13.2760(10)
_cell_length_c 18.9590(10)
_cell_measurement_reflns_used 12596
_cell_measurement_temperature 293(2)
_cell_measurement_theta_max 15.80
_cell_measurement_theta_min 2.00
_cell_volume 3341.6(4)
_computing_cell_refinement 'SCALEPACK (Otwinowski & Minor, 1997)'
_computing_data_collection 'DIP Xpress (MAC Science, 1998)'
_computing_data_reduction 'DENZO (Otwinowski & Minor, 1997)'
_computing_molecular_graphics 'ORTEP-3 (Farrugia, 1997) and DIAMOND (Brandenburg, 1998)'
_computing_structure_refinement 'SHELXL97 (Sheldrick, 1997)'
_computing_structure_solution 'SHELXS97 (Sheldrick, 1997)'
_diffrn_ambient_temperature 293(2)
_diffrn_detector_area_resol_mean 10
_diffrn_measured_fraction_theta_full 0.996
_diffrn_measured_fraction_theta_max 0.996
_diffrn_measurement_device_type 'MAC Science DIP LABO'
_diffrn_measurement_method 'oscillation method'
_diffrn_radiation_monochromator Si(111)
_diffrn_radiation_source 'fine-focus sealed tube'
_diffrn_radiation_type synchrotron
_diffrn_radiation_wavelength 0.3282
_diffrn_reflns_av_R_equivalents 0.0318
_diffrn_reflns_av_sigmaI/netI 0.0180
_diffrn_reflns_limit_h_max 22
_diffrn_reflns_limit_h_min -22
_diffrn_reflns_limit_k_max 22
_diffrn_reflns_limit_k_min -22
_diffrn_reflns_limit_l_max 31
_diffrn_reflns_limit_l_min -31
_diffrn_reflns_number 42373
_diffrn_reflns_theta_full 15.80
_diffrn_reflns_theta_max 15.80
_diffrn_reflns_theta_min 2.00
_exptl_absorpt_coefficient_mu 2.857
_exptl_absorpt_correction_T_max 0.5548
_exptl_absorpt_correction_T_min 0.5220
_exptl_absorpt_correction_type multi-scan
_exptl_absorpt_process_details '(PLATON MULABS; Spek, 2003)'
_exptl_crystal_colour yellow
_exptl_crystal_density_diffrn 3.464
_exptl_crystal_density_meas ?
_exptl_crystal_density_method 'not measured'
_exptl_crystal_description truncated-tetrahedron
_exptl_crystal_F_000 3108
_exptl_crystal_size_max 0.15
_exptl_crystal_size_mid 0.15
_exptl_crystal_size_min 0.15
_refine_diff_density_max 2.091
_refine_diff_density_min -2.549
_refine_ls_abs_structure_details '(Flack, 1983), 3878 Friedel pairs'
_refine_ls_abs_structure_Flack 0.08(5)
_refine_ls_extinction_method none
_refine_ls_goodness_of_fit_ref 1.259
_refine_ls_hydrogen_treatment constr
_refine_ls_matrix_type full
_refine_ls_number_parameters 207
_refine_ls_number_reflns 7980
_refine_ls_number_restraints 0
_refine_ls_restrained_S_all 1.259
_refine_ls_R_factor_all 0.0294
_refine_ls_R_factor_gt 0.0293
_refine_ls_shift/su_max 0.001
_refine_ls_shift/su_mean 0.000
_refine_ls_structure_factor_coef Fsqd
_refine_ls_weighting_details 'calc w = 1/[\s^2^(Fo^2^) + 65.1125P] where P = (Fo^2^+2Fc^2^)/3'
_refine_ls_weighting_scheme calc
_refine_ls_wR_factor_gt 0.0679
_refine_ls_wR_factor_ref 0.0679
_reflns_number_gt 7961
_reflns_number_total 7980
_reflns_threshold_expression I>2\s(I)
_cod_data_source_file ob1100.cif
_cod_data_source_block I
_cod_depositor_comments
;
The following automatic conversions were performed:

'_exptl_crystal_density_meas' value 'not measured' was changed to '?'
- the value is perceived as not measured.

Automatic conversion script
Id: cif_fix_values 3008 2015-01-20 13:52:24Z robertas 
;
_cod_original_sg_symbol_Hall I-4
_cod_original_sg_symbol_H-M I-4
_cod_database_code 2013340
_cod_database_fobs_code 2013340

loop_
_symmetry_equiv_pos_as_xyz
'x, y, z'
'y, -x, -z'
'-x, -y, z'
'-y, x, -z'
'x+1/2, y+1/2, z+1/2'
'y+1/2, -x+1/2, -z+1/2'
'-x+1/2, -y+1/2, z+1/2'
'-y+1/2, x+1/2, -z+1/2'

loop_
_atom_site_label
_atom_site_fract_x
_atom_site_fract_y
_atom_site_fract_z
_atom_site_U_iso_or_equiv
_atom_site_adp_type
_atom_site_calc_flag
_atom_site_refinement_flags
_atom_site_occupancy
_atom_site_disorder_assembly
_atom_site_disorder_group
_atom_site_type_symbol
W1 0.344386(19) 0.393810(19) 0.368398(16) 0.01991(5) Uani d P 0.83 . . W
Pt1 0.344386(19) 0.393810(19) 0.368398(16) 0.01991(5) Uani d P 0.17 . . Pt
W2 0.235962(16) 0.53609(2) 0.493510(13) 0.01951(4) Uani d P 0.83 . . W
Pt2 0.235962(16) 0.53609(2) 0.493510(13) 0.01951(4) Uani d P 0.17 . . Pt
W3 0.379342(19) 0.644708(18) 0.368059(15) 0.01938(5) Uani d P 0.83 . . W
Pt3 0.379342(19) 0.644708(18) 0.368059(15) 0.01938(5) Uani d P 0.17 . . Pt
Si 0.5000 0.5000 0.5000 0.0159(5) Uani d S 1 . . Si
Ot1 0.2879(4) 0.3198(4) 0.3053(3) 0.0253(10) Uani d . 1 . . O
Ot2 0.1101(3) 0.5536(4) 0.5119(3) 0.0269(10) Uani d . 1 . . O
Ot3 0.3467(4) 0.7334(4) 0.3056(3) 0.0266(10) Uani d . 1 . . O
Oe4 0.2242(4) 0.4345(4) 0.4209(3) 0.0221(8) Uani d . 1 . . O
Oe5 0.2528(4) 0.6362(4) 0.4194(2) 0.0215(8) Uani d . 1 . . O
Oe6 0.3409(4) 0.5223(4) 0.3188(2) 0.0217(8) Uani d . 1 . . O
Oc7 0.5156(4) 0.6181(4) 0.3418(3) 0.0212(8) Uani d . 1 . . O
Oc8 0.2960(4) 0.6277(4) 0.5595(3) 0.0212(8) Uani d . 1 . . O
Oc9 0.4309(4) 0.7311(4) 0.4408(3) 0.0207(8) Uani d . 1 . . O
Od10 0.3999(3) 0.5142(3) 0.4497(2) 0.0151(7) Uani d . 1 . . O
C1 0.1961(12) 0.5002(7) 0.1541(6) 0.059(4) Uani d . 1 . . C
N1 0.1385(11) 0.5230(7) 0.0980(6) 0.068(4) Uani d . 1 . . N
H1A 0.1200 0.5842 0.0910 0.081 Uiso calc R 1 . . H
H1B 0.1203 0.4764 0.0693 0.081 Uiso calc R 1 . . H
N2 0.2231(12) 0.4051(7) 0.1638(7) 0.075(4) Uani d . 1 . . N
H2A 0.2596 0.3890 0.1995 0.090 Uiso calc R 1 . . H
H2B 0.2040 0.3596 0.1344 0.090 Uiso calc R 1 . . H
N3 0.2222(14) 0.5701(8) 0.1959(7) 0.095(6) Uani d . 1 . . N
H3A 0.2587 0.5566 0.2321 0.114 Uiso calc R 1 . . H
H3B 0.2033 0.6310 0.1880 0.114 Uiso calc R 1 . . H
C2 0.3198(13) 1.0004(10) 0.3410(9) 0.065(4) Uani d . 1 . . C
N4 0.2758(14) 0.9461(8) 0.2898(7) 0.089(5) Uani d . 1 . . N
H4A 0.2429 0.9759 0.2568 0.107 Uiso calc R 1 . . H
H4B 0.2805 0.8814 0.2901 0.107 Uiso calc R 1 . . H
N5 0.3745(12) 0.9507(9) 0.3893(6) 0.076(4) Uani d . 1 . . N
H5A 0.4064 0.9835 0.4214 0.091 Uiso calc R 1 . . H
H5B 0.3777 0.8860 0.3881 0.091 Uiso calc R 1 . . H
N6 0.3125(15) 1.0986(9) 0.3405(8) 0.100(7) Uani d . 1 . . N
H6A 0.3435 1.1337 0.3719 0.120 Uiso calc R 1 . . H
H6B 0.2768 1.1281 0.3088 0.120 Uiso calc R 1 . . H
Ow1 0.5000 0.5000 0.1949(8) 0.126(8) Uani d S 1 . . O
Ow2 0.2007(16) 0.8262(10) 0.5015(17) 0.178(8) Uani d . 1 . . O

loop_
_atom_site_aniso_label
_atom_site_aniso_U_11
_atom_site_aniso_U_22
_atom_site_aniso_U_33
_atom_site_aniso_U_12
_atom_site_aniso_U_13
_atom_site_aniso_U_23
W1 0.02067(10) 0.02074(10) 0.01833(10) -0.00228(7) -0.00428(9) -0.00320(9)
Pt1 0.02067(10) 0.02074(10) 0.01833(10) -0.00228(7) -0.00428(9) -0.00320(9)
W2 0.01312(9) 0.02381(11) 0.02159(9) 0.00160(8) 0.00118(8) 0.00019(9)
Pt2 0.01312(9) 0.02381(11) 0.02159(9) 0.00160(8) 0.00118(8) 0.00019(9)
W3 0.02164(10) 0.01865(9) 0.01785(10) 0.00119(7) -0.00220(9) 0.00483(8)
Pt3 0.02164(10) 0.01865(9) 0.01785(10) 0.00119(7) -0.00220(9) 0.00483(8)
Si 0.0162(7) 0.0162(7) 0.0152(11) 0.000 0.000 0.000
Ot1 0.025(2) 0.024(2) 0.027(2) -0.0004(18) -0.0076(18) -0.0086(18)
Ot2 0.0139(17) 0.038(3) 0.028(3) 0.0043(17) 0.0027(16) 0.002(2)
Ot3 0.028(2) 0.025(2) 0.027(2) 0.0033(18) -0.0083(19) 0.0071(18)
Oe4 0.021(2) 0.024(2) 0.022(2) -0.0039(16) -0.0021(16) -0.0025(16)
Oe5 0.0201(19) 0.024(2) 0.0203(19) 0.0019(16) 0.0016(15) 0.0039(16)
Oe6 0.025(2) 0.022(2) 0.0188(19) -0.0011(16) -0.0035(16) -0.0017(15)
Oc7 0.0184(19) 0.0210(19) 0.024(2) -0.0006(15) -0.0005(16) -0.0034(16)
Oc8 0.023(2) 0.0198(19) 0.0207(19) -0.0020(16) -0.0015(16) -0.0015(15)
Oc9 0.0195(19) 0.022(2) 0.0205(19) -0.0008(16) -0.0023(15) -0.0015(15)
Od10 0.0135(15) 0.0174(17) 0.0145(16) 0.0004(13) -0.0045(12) -0.0007(13)
C1 0.106(10) 0.019(3) 0.053(6) 0.007(4) -0.052(7) -0.003(3)
N1 0.118(10) 0.028(4) 0.057(6) 0.017(5) -0.059(6) -0.010(4)
N2 0.134(12) 0.025(4) 0.066(7) 0.019(5) -0.047(8) -0.003(4)
N3 0.160(15) 0.035(5) 0.091(9) 0.027(7) -0.097(10) -0.025(5)
C2 0.080(10) 0.039(6) 0.076(9) 0.004(6) -0.027(8) -0.013(6)
N4 0.153(13) 0.037(5) 0.078(7) 0.028(6) -0.089(9) -0.012(5)
N5 0.126(12) 0.053(6) 0.050(6) 0.000(7) -0.047(7) -0.003(5)
N6 0.186(18) 0.031(5) 0.084(9) 0.012(7) -0.081(10) -0.012(5)
Ow1 0.095(17) 0.22(3) 0.062(9) -0.03(2) 0.000 0.000
Ow2 0.25(2) 0.078(9) 0.210(19) 0.070(11) -0.06(2) -0.064(14)

loop_
_atom_type_symbol
_atom_type_description
_atom_type_scat_dispersion_real
_atom_type_scat_dispersion_imag
_atom_type_scat_source
W W -1.4577 1.8630 'International Tables Vol. C Table 6.1.1.4 and Sasaki (1989)'
O O 0.0032 0.0011 'International Tables Vol. C Table 6.1.1.4 and Sasaki (1989)'
C C -0.0017 0.0003 'International Tables Vol. C Table 6.1.1.4 and Sasaki (1989)'
N N -0.0027 0.0006 'International Tables Vol. C Table 6.1.1.4 and Sasaki (1989)'
Si Si 0.0025 0.0139 'International Tables Vol. C Table 6.1.1.4 and Sasaki (1989)'
Pt Pt -1.4795 2.3196 'International Tables Vol. C Table 6.1.1.4 and Sasaki (1989)'
H H 0.0000 0.0000 'International Tables Vol. C Table 6.1.1.4'

loop_
_geom_angle_atom_site_label_1
_geom_angle_atom_site_label_2
_geom_angle_atom_site_label_3
_geom_angle_site_symmetry_1
_geom_angle_site_symmetry_3
_geom_angle
_geom_angle_publ_flag
W3 W1 W2 3_665 4_656 59.974(7) yes
W2 W1 W3 . . 60.209(8) yes
W1 W2 W3 . . 59.992(8) yes
W2 W1 W2 . 4_656 90.149(9) yes
W1 W2 W3 . 4_656 90.066(9) yes
Od10 Si Od10 4_656 . 109.63(15) yes
Od10 Si Od10 . 3_665 109.2(3) yes
W1 W3 W2 . . 59.799(8) yes
Ot1 W1 Oc8 . 4_656 101.1(2) ?
Ot1 W1 Oc7 . 3_665 101.0(2) ?
Oc8 W1 Oc7 4_656 3_665 86.8(2) ?
Ot1 W1 Oe6 . . 98.9(2) ?
Oc8 W1 Oe6 4_656 . 160.0(2) ?
Oc7 W1 Oe6 3_665 . 88.2(2) ?
Ot1 W1 Oe4 . . 99.0(2) ?
Oc8 W1 Oe4 4_656 . 89.0(2) ?
Oc7 W1 Oe4 3_665 . 160.0(2) ?
Oe6 W1 Oe4 . . 89.1(2) ?
Ot1 W1 Od10 . . 170.3(2) ?
Oc8 W1 Od10 4_656 . 86.13(18) ?
Oc7 W1 Od10 3_665 . 85.67(18) ?
Oe6 W1 Od10 . . 74.18(17) ?
Oe4 W1 Od10 . . 74.55(17) ?
W3 W1 W2 . 4_656 120.118(10) ?
Ot2 W2 Oc8 . . 100.7(2) ?
Ot2 W2 Oc9 . 4_656 100.8(2) ?
Oc8 W2 Oc9 . 4_656 86.8(2) ?
Ot2 W2 Oe4 . . 99.2(2) ?
Oc8 W2 Oe4 . . 160.1(2) ?
Oc9 W2 Oe4 4_656 . 88.4(2) ?
Ot2 W2 Oe5 . . 99.5(2) ?
Oc8 W2 Oe5 . . 89.5(2) ?
Oc9 W2 Oe5 4_656 . 159.7(2) ?
Oe4 W2 Oe5 . . 88.4(2) ?
Ot2 W2 Od10 . . 171.0(2) ?
Oc8 W2 Od10 . . 85.67(18) ?
Oc9 W2 Od10 4_656 . 85.87(18) ?
Oe4 W2 Od10 . . 74.71(17) ?
Oe5 W2 Od10 . . 73.92(17) ?
W3 W2 W3 . 4_656 119.912(10) ?
Ot3 W3 Oc7 . . 100.7(2) ?
Ot3 W3 Oc9 . . 100.1(2) ?
Oc7 W3 Oc9 . . 87.7(2) ?
Ot3 W3 Oe6 . . 100.1(2) ?
Oc7 W3 Oe6 . . 88.2(2) ?
Oc9 W3 Oe6 . . 159.8(2) ?
Ot3 W3 Oe5 . . 99.5(2) ?
Oc7 W3 Oe5 . . 159.8(2) ?
Oc9 W3 Oe5 . . 89.0(2) ?
Oe6 W3 Oe5 . . 88.0(2) ?
Ot3 W3 Od10 . . 171.5(2) ?
Oc7 W3 Od10 . . 85.67(18) ?
Oc9 W3 Od10 . . 85.73(18) ?
Oe6 W3 Od10 . . 74.26(17) ?
Oe5 W3 Od10 . . 74.18(17) ?
W2 Oe4 W1 . . 119.3(2) ?
W3 Oe5 W2 . . 120.0(2) ?
W3 Oe5 Ow2 . . 113.8(5) ?
W2 Oe5 Ow2 . . 99.8(6) ?
W3 Oe6 W1 . . 119.6(2) ?
W3 Oe6 Ow1 . . 105.0(2) ?
W1 Oe6 Ow1 . . 105.1(2) ?
W3 Oc7 W1 . 3_665 149.2(3) ?
W3 Oc7 Ow1 . . 104.81(18) ?
W1 Oc7 Ow1 3_665 . 104.42(18) ?
W2 Oc8 W1 . 2_566 150.1(3) ?
W2 Oc8 Ow2 . . 97.9(4) ?
W1 Oc8 Ow2 2_566 . 111.2(4) ?
W3 Oc9 W2 . 2_566 149.4(3) ?
W1 Od10 W3 . . 91.92(14) ?
W1 Od10 W2 . . 91.46(14) ?
W3 Od10 W2 . . 91.94(14) ?
N3 C1 N2 . . 122.5(10) ?
N3 C1 N1 . . 118.9(9) ?
N2 C1 N1 . . 118.6(9) ?
N6 C2 N5 . . 122.3(13) ?
N6 C2 N4 . . 119.9(13) ?
N5 C2 N4 . . 117.7(11) ?
Oe6 Ow1 Oe6 3_665 . 84.5(4) ?
Oe6 Ow1 Oc7 3_665 . 50.1(2) ?
Oe6 Ow1 Oc7 . . 49.7(2) ?
Oe6 Ow1 Oc7 3_665 3_665 49.7(2) ?
Oe6 Ow1 Oc7 . 3_665 50.1(2) ?
Oc7 Ow1 Oc7 . 3_665 59.2(3) ?
Oe5 Ow2 Oc8 . . 52.4(2) ?
C1 N1 H1A . . 120.0 ?
C1 N1 H1B . . 120.0 ?
H1A N1 H1B . . 120.0 ?
C1 N2 H2A . . 120.0 ?
C1 N2 H2B . . 120.0 ?
H2A N2 H2B . . 120.0 ?
C1 N3 H3A . . 120.0 ?
C1 N3 H3B . . 120.0 ?
H3A N3 H3B . . 120.0 ?
C2 N4 H4A . . 120.0 ?
C2 N4 H4B . . 120.0 ?
H4A N4 H4B . . 120.0 ?
C2 N5 H5A . . 120.0 ?
C2 N5 H5B . . 120.0 ?
H5A N5 H5B . . 120.0 ?
C2 N6 H6A . . 120.0 ?
C2 N6 H6B . . 120.0 ?
H6A N6 H6B . . 120.0 ?

loop_
_geom_bond_atom_site_label_1
_geom_bond_atom_site_label_2
_geom_bond_site_symmetry_2
_geom_bond_distance
_geom_bond_publ_flag
W1 W2 . 3.3565(4) yes
W1 W3 . 3.3631(4) yes
W2 W3 . 3.3704(4) yes
W1 W2 4_656 3.7100(4) yes
W1 W3 3_665 3.7033(4) yes
W2 W3 4_656 3.7051(4) yes
W1 Ot1 . 1.721(5) yes
W1 Oc8 4_656 1.921(5) yes
W1 Oc7 3_665 1.932(5) yes
W1 Oe6 . 1.948(5) yes
W1 Oe4 . 1.956(5) yes
W1 Od10 . 2.339(4) yes
W2 Ot2 . 1.722(4) yes
W2 Oc8 . 1.919(5) yes
W2 Oc9 4_656 1.922(5) yes
W2 Oe4 . 1.934(5) yes
W2 Oe5 . 1.948(5) yes
W2 Od10 . 2.348(4) yes
W3 Ot3 . 1.725(5) yes
W3 Oc7 . 1.910(5) yes
W3 Oc9 . 1.920(5) yes
W3 Oe6 . 1.943(5) yes
W3 Oe5 . 1.945(5) yes
W3 Od10 . 2.339(4) yes
Si Od10 . 1.646(4) yes
C1 N3 . 1.268(13) yes
C1 N2 . 1.324(13) yes
C1 N1 . 1.344(12) yes
C2 N6 . 1.308(17) yes
C2 N5 . 1.342(18) yes
C2 N4 . 1.342(17) yes
Ow1 Oe6 3_665 3.174(13) yes
Ow1 Oc7 . 3.204(14) yes
Ow1 Oe6 . 3.174(13) yes
Ow1 Oe6 . 3.174(13) yes
Ow2 Oe5 . 3.043(17) yes
Ow2 Oc8 . 3.123(19) yes
N5 Ot2 2_566 3.132(13) yes
N1 H1A . 0.8600 ?
N1 H1B . 0.8600 ?
N2 H2A . 0.8600 ?
N2 H2B . 0.8600 ?
N3 H3A . 0.8600 ?
N3 H3B . 0.8600 ?
N4 H4A . 0.8600 ?
N4 H4B . 0.8600 ?
N5 H5A . 0.8600 ?
N5 H5B . 0.8600 ?
N6 H6A . 0.8600 ?
N6 H6B . 0.8600 ?

loop_
_geom_hbond_atom_site_label_D
_geom_hbond_atom_site_label_H
_geom_hbond_atom_site_label_A
_geom_hbond_site_symmetry_A
_geom_hbond_distance_DH
_geom_hbond_distance_HA
_geom_hbond_distance_DA
_geom_hbond_angle_DHA
N1 H1B Ot2 6_455 0.86 2.11 2.957(10) 166.1
N1 H1A Oe4 8 0.86 2.01 2.864(10) 174.9
N2 H2A Ot1 . 0.86 2.24 3.036(12) 154.5
N2 H2B Oe5 6_455 0.86 2.02 2.865(12) 167.9
N3 H3B Ot1 8 0.86 2.11 2.945(11) 163.8
N3 H3A Oe6 . 0.86 2.02 2.884(11) 178.1
N4 H4B Ot1 8 0.86 2.57 3.045(13) 116.2
N4 H4B Ot3 . 0.86 2.17 2.991(12) 158.8
N5 H5A Ot2 4_666 0.86 2.17 2.984(12) 157.8
N6 H6B Ot1 1_565 0.86 2.55 3.029(13) 116.2
N6 H6B Ot3 6_465 0.86 2.27 3.050(14) 151.1
